data_1570892
loop_
_publ_author_name
'Xiang, Huixin'
'Cheng, Ranran'
'Ruan, Chenhao'
'Meng, Changqing'
'Gan, Yuzheng'
'Cheng, Wanyu'
'Zhao, Yue'
'Xu, Cong-Qiao'
'Li, Jun'
'Yao, Chuanhao'

_publ_section_title
;
 A homologous series of macrocyclic Ni clusters: synthesis, structures,
 and catalytic properties.
;
_journal_issue 9
_journal_name_full Nanoscale
_journal_page_first 4563
_journal_page_last 4570
_journal_paper_doi 10.1039/d3nr06015b
_journal_volume 16
_journal_year 2024
_chemical_formula_sum 'C140 H140 Ni10 S20'
_chemical_formula_weight 3050.81
_chemical_name_systematic Ni10(pMPT)20
_space_group_crystal_system orthorhombic
_space_group_IT_number 70
_space_group_name_Hall '-F 2uv 2vw'
_space_group_name_H-M_alt 'F d d d :2'
_atom_sites_solution_hydrogens geom
_audit_creation_method SHELXL-2018/3
_audit_update_record
;
2023-11-14 deposited with the CCDC.	2024-02-02 downloaded from the CCDC.
;
_cell_angle_alpha 90
_cell_angle_beta 90
_cell_angle_gamma 90
_cell_formula_units_Z 8
_cell_length_a 23.4881(12)
_cell_length_b 30.1131(18)
_cell_length_c 48.101(3)
_cell_measurement_reflns_used 9927
_cell_measurement_temperature 296(2)
_cell_measurement_theta_max 27.31
_cell_measurement_theta_min 2.20
_cell_volume 34022(3)
_computing_cell_refinement 'Bruker SAINT'
_computing_data_collection 'Bruker APEX2'
_computing_data_reduction 'Bruker SAINT'
_computing_molecular_graphics 'Bruker SHELXTL'
_computing_publication_material 'Bruker SHELXTL'
_computing_structure_refinement 'SHELXL-2018/3 (Sheldrick, 2018)'
_computing_structure_solution 'SHELXT 2014/5 (Sheldrick, 2014)'
_diffrn_ambient_temperature 296(2)
_diffrn_measured_fraction_theta_full 0.999
_diffrn_measured_fraction_theta_max 0.999
_diffrn_measurement_device_type 'Bruker APEX-II CCD'
_diffrn_measurement_method '\f and \w scans'
_diffrn_radiation_type MoK\a
_diffrn_radiation_wavelength 0.71073
_diffrn_reflns_av_R_equivalents 0.0979
_diffrn_reflns_av_unetI/netI 0.0564
_diffrn_reflns_Laue_measured_fraction_full 0.999
_diffrn_reflns_Laue_measured_fraction_max 0.999
_diffrn_reflns_limit_h_max 30
_diffrn_reflns_limit_h_min -30
_diffrn_reflns_limit_k_max 39
_diffrn_reflns_limit_k_min -26
_diffrn_reflns_limit_l_max 62
_diffrn_reflns_limit_l_min -62
_diffrn_reflns_number 80031
_diffrn_reflns_point_group_measured_fraction_full 0.999
_diffrn_reflns_point_group_measured_fraction_max 0.999
_diffrn_reflns_theta_full 25.242
_diffrn_reflns_theta_max 27.534
_diffrn_reflns_theta_min 1.930
_exptl_absorpt_coefficient_mu 1.365
_exptl_absorpt_correction_type none
_exptl_crystal_density_diffrn 1.191
_exptl_crystal_description block
_exptl_crystal_F_000 12640
_refine_diff_density_max 0.674
_refine_diff_density_min -0.347
_refine_diff_density_rms 0.065
_refine_ls_extinction_method none
_refine_ls_goodness_of_fit_ref 0.959
_refine_ls_hydrogen_treatment constr
_refine_ls_matrix_type full
_refine_ls_number_parameters 389
_refine_ls_number_reflns 9805
_refine_ls_number_restraints 0
_refine_ls_restrained_S_all 0.959
_refine_ls_R_factor_all 0.0845
_refine_ls_R_factor_gt 0.0413
_refine_ls_shift/su_max 0.003
_refine_ls_shift/su_mean 0.000
_refine_ls_structure_factor_coef Fsqd
_refine_ls_weighting_details 'w=1/[\s^2^(Fo^2^)+(0.1000P)^2^+0.1250P] where P=(Fo^2^+2Fc^2^)/3'
_refine_ls_weighting_scheme calc
_refine_ls_wR_factor_gt 0.1216
_refine_ls_wR_factor_ref 0.1648
_reflns_Friedel_coverage 0.000
_reflns_number_gt 5875
_reflns_number_total 9805
_reflns_threshold_expression 'I > 2\s(I)'
_cod_data_source_file d3nr06015b2.cif
_cod_data_source_block s_a_sq
_cod_depositor_comments 'Adding full bibliography for 1570892--1570895.cif.'
_cod_original_sg_symbol_H-M 'F d d d'
_cod_database_code 1570892
_shelx_shelxl_version_number 2018/3
_shelx_space_group_comment
;
The symmetry employed for this shelxl refinement is uniquely defined
by the following loop, which should always be used as a source of
symmetry information in preference to the above space-group names.
They are only intended as comments.
;

loop_
_space_group_symop_operation_xyz
'x, y, z'
'-x+3/4, -y+3/4, z'
'-x+3/4, y, -z+3/4'
'x, -y+3/4, -z+3/4'
'x, y+1/2, z+1/2'
'-x+3/4, -y+5/4, z+1/2'
'-x+3/4, y+1/2, -z+5/4'
'x, -y+5/4, -z+5/4'
'x+1/2, y, z+1/2'
'-x+5/4, -y+3/4, z+1/2'
'-x+5/4, y, -z+5/4'
'x+1/2, -y+3/4, -z+5/4'
'x+1/2, y+1/2, z'
'-x+5/4, -y+5/4, z'
'-x+5/4, y+1/2, -z+3/4'
'x+1/2, -y+5/4, -z+3/4'
'-x, -y, -z'
'x-3/4, y-3/4, -z'
'x-3/4, -y, z-3/4'
'-x, y-3/4, z-3/4'
'-x, -y+1/2, -z+1/2'
'x-3/4, y-1/4, -z+1/2'
'x-3/4, -y+1/2, z-1/4'
'-x, y-1/4, z-1/4'
'-x+1/2, -y, -z+1/2'
'x-1/4, y-3/4, -z+1/2'
'x-1/4, -y, z-1/4'
'-x+1/2, y-3/4, z-1/4'
'-x+1/2, -y+1/2, -z'
'x-1/4, y-1/4, -z'
'x-1/4, -y+1/2, z-3/4'
'-x+1/2, y-1/4, z-3/4'

loop_
_atom_site_label
_atom_site_type_symbol
_atom_site_fract_x
_atom_site_fract_y
_atom_site_fract_z
_atom_site_U_iso_or_equiv
_atom_site_adp_type
_atom_site_occupancy
_atom_site_site_symmetry_order
_atom_site_calc_flag
_atom_site_refinement_flags_posn
_atom_site_refinement_flags_adp
_atom_site_refinement_flags_occupancy
_atom_site_disorder_assembly
_atom_site_disorder_group
Ni3 Ni 0.125000 0.45360(2) 0.625000 0.04224(16) Uani 1 2 d S T P . .
Ni2 Ni 0.25197(2) 0.48437(2) 0.62584(2) 0.04470(14) Uani 1 1 d . . . . .
Ni1 Ni 0.30213(2) 0.57187(2) 0.62532(2) 0.04489(14) Uani 1 1 d . . . . .
S1 S 0.28530(4) 0.62521(3) 0.65509(2) 0.0468(2) Uani 1 1 d . . . . .
S3 S 0.19364(4) 0.45503(3) 0.65680(2) 0.0459(2) Uani 1 1 d . . . . .
S2 S 0.31420(4) 0.51591(3) 0.65369(2) 0.0480(2) Uani 1 1 d . . . . .
S5 S 0.19711(4) 0.44927(3) 0.59633(2) 0.0474(2) Uani 1 1 d . . . . .
S4 S 0.30337(4) 0.51881(3) 0.59378(2) 0.0484(2) Uani 1 1 d . . . . .
C8 C 0.23801(16) 0.54495(13) 0.69437(7) 0.0525(9) Uani 1 1 d . . . . .
H8 H 0.210329 0.547106 0.680608 0.063 Uiso 1 1 calc R U . . .
C9 C 0.29154(15) 0.52911(13) 0.68783(8) 0.0513(9) Uani 1 1 d . . . . .
C15 C 0.21575(14) 0.39901(13) 0.65910(7) 0.0485(8) Uani 1 1 d . . . . .
C10 C 0.22546(18) 0.55760(14) 0.72130(8) 0.0571(9) Uani 1 1 d . . . . .
H10 H 0.189201 0.568152 0.725379 0.068 Uiso 1 1 calc R U . . .
C29 C 0.18915(14) 0.48372(14) 0.56643(8) 0.0532(9) Uani 1 1 d . . . . .
C22 C 0.37186(15) 0.49302(14) 0.59362(8) 0.0534(9) Uani 1 1 d . . . . .
C11 C 0.33170(17) 0.52537(14) 0.70895(8) 0.0601(10) Uani 1 1 d . . . . .
H11 H 0.367719 0.514226 0.704971 0.072 Uiso 1 1 calc R U . . .
C30 C 0.17212(17) 0.52715(15) 0.56830(9) 0.0617(10) Uani 1 1 d . . . . .
H30 H 0.160312 0.538550 0.585319 0.074 Uiso 1 1 calc R U . . .
C12 C 0.2655(2) 0.55496(15) 0.74236(8) 0.0623(10) Uani 1 1 d . . . . .
C1 C 0.34062(16) 0.62761(13) 0.68037(8) 0.0552(9) Uani 1 1 d . . . . .
C13 C 0.3185(2) 0.53813(15) 0.73591(8) 0.0675(12) Uani 1 1 d . . . . .
H13 H 0.345726 0.535287 0.749826 0.081 Uiso 1 1 calc R U . . .
C23 C 0.37752(19) 0.44844(16) 0.59591(12) 0.0827(15) Uani 1 1 d . . . . .
H23 H 0.345883 0.430854 0.599646 0.099 Uiso 1 1 calc R U . . .
C2 C 0.3287(2) 0.64674(17) 0.70569(9) 0.0750(13) Uani 1 1 d . . . . .
H2 H 0.292524 0.657750 0.709404 0.090 Uiso 1 1 calc R U . . .
C31 C 0.2050(2) 0.46698(17) 0.54109(9) 0.0708(12) Uani 1 1 d . . . . .
H31 H 0.216456 0.437530 0.539472 0.085 Uiso 1 1 calc R U . . .
C32 C 0.17239(19) 0.55412(18) 0.54503(9) 0.0740(13) Uani 1 1 d . . . . .
H32 H 0.161584 0.583718 0.546664 0.089 Uiso 1 1 calc R U . . .
C16 C 0.27225(18) 0.38715(16) 0.65915(9) 0.0685(12) Uani 1 1 d . . . . .
H16 H 0.299841 0.409021 0.656946 0.082 Uiso 1 1 calc R U . . .
C3 C 0.39433(18) 0.61122(16) 0.67491(10) 0.0710(12) Uani 1 1 d . . . . .
H3 H 0.402574 0.598315 0.657816 0.085 Uiso 1 1 calc R U . . .
C33 C 0.1884(2) 0.53776(19) 0.51946(9) 0.0764(14) Uani 1 1 d . . . . .
C14 C 0.2527(2) 0.57007(17) 0.77158(8) 0.0818(15) Uani 1 1 d . . . . .
H14A H 0.264311 0.547516 0.784492 0.123 Uiso 1 1 calc R U . . .
H14B H 0.212579 0.575302 0.773471 0.123 Uiso 1 1 calc R U . . .
H14C H 0.273110 0.597023 0.775374 0.123 Uiso 1 1 calc R U . . .
C17 C 0.28892(18) 0.34366(17) 0.66238(10) 0.0739(13) Uani 1 1 d . . . . .
H17 H 0.327569 0.336960 0.662006 0.089 Uiso 1 1 calc R U . . .
C4 C 0.4360(2) 0.61431(19) 0.69543(14) 0.0943(18) Uani 1 1 d . . . . .
H4 H 0.472264 0.603317 0.691822 0.113 Uiso 1 1 calc R U . . .
C34 C 0.2039(2) 0.4945(2) 0.51770(9) 0.0857(16) Uani 1 1 d . . . . .
H34 H 0.214035 0.482887 0.500495 0.103 Uiso 1 1 calc R U . . .
C24 C 0.4307(2) 0.42905(17) 0.59265(12) 0.0884(16) Uani 1 1 d . . . . .
H24 H 0.433840 0.398403 0.594479 0.106 Uiso 1 1 calc R U . . .
C18 C 0.17752(19) 0.36592(17) 0.66364(14) 0.099(2) Uani 1 1 d . . . . .
H18 H 0.138900 0.372603 0.664424 0.119 Uiso 1 1 calc R U . . .
C5 C 0.4250(3) 0.6330(2) 0.72056(15) 0.102(2) Uani 1 1 d . . . . .
C25 C 0.4771(2) 0.45208(18) 0.58709(12) 0.0848(15) Uani 1 1 d . . . . .
C6 C 0.3716(3) 0.6495(2) 0.72579(11) 0.102(2) Uani 1 1 d . . . . .
H6 H 0.363790 0.662557 0.742884 0.123 Uiso 1 1 calc R U . . .
C19 C 0.2514(2) 0.31056(18) 0.66604(11) 0.0818(14) Uani 1 1 d . . . . .
C35 C 0.1881(3) 0.5673(2) 0.49383(11) 0.113(2) Uani 1 1 d . . . . .
H35A H 0.151712 0.565422 0.484869 0.169 Uiso 1 1 calc R U . . .
H35B H 0.217285 0.557682 0.481201 0.169 Uiso 1 1 calc R U . . .
H35C H 0.195273 0.597487 0.499247 0.169 Uiso 1 1 calc R U . . .
C20 C 0.1950(2) 0.32272(18) 0.66709(17) 0.123(3) Uani 1 1 d . . . . .
H20 H 0.167764 0.300913 0.670240 0.148 Uiso 1 1 calc R U . . .
C26 C 0.4181(2) 0.51778(19) 0.58802(16) 0.120(3) Uani 1 1 d . . . . .
H26 H 0.415065 0.548422 0.586092 0.144 Uiso 1 1 calc R U . . .
C21 C 0.2694(3) 0.2625(2) 0.66928(14) 0.117(2) Uani 1 1 d . . . . .
H21A H 0.250106 0.244692 0.655671 0.176 Uiso 1 1 calc R U . . .
H21B H 0.259585 0.252332 0.687575 0.176 Uiso 1 1 calc R U . . .
H21C H 0.309756 0.260129 0.666643 0.176 Uiso 1 1 calc R U . . .
C27 C 0.5351(2) 0.4302(2) 0.58377(17) 0.130(3) Uani 1 1 d . . . . .
H27A H 0.555917 0.432634 0.600865 0.195 Uiso 1 1 calc R U . . .
H27B H 0.555783 0.444663 0.569156 0.195 Uiso 1 1 calc R U . . .
H27C H 0.530071 0.399379 0.579197 0.195 Uiso 1 1 calc R U . . .
C28 C 0.4705(2) 0.4967(2) 0.58518(19) 0.150(3) Uani 1 1 d . . . . .
H28 H 0.502532 0.514099 0.581807 0.180 Uiso 1 1 calc R U . . .
C7 C 0.4715(3) 0.6368(3) 0.74301(16) 0.161(4) Uani 1 1 d . . . . .
H7A H 0.490844 0.608866 0.744798 0.241 Uiso 1 1 calc R U . . .
H7B H 0.454296 0.644519 0.760466 0.241 Uiso 1 1 calc R U . . .
H7C H 0.498268 0.659373 0.737780 0.241 Uiso 1 1 calc R U . . .

loop_
_atom_site_aniso_label
_atom_site_aniso_U_11
_atom_site_aniso_U_22
_atom_site_aniso_U_33
_atom_site_aniso_U_23
_atom_site_aniso_U_13
_atom_site_aniso_U_12
Ni3 0.0404(3) 0.0446(4) 0.0417(3) 0.000 -0.0022(2) 0.000
Ni2 0.0416(2) 0.0468(3) 0.0457(2) 0.0018(2) -0.00272(17) -0.00329(19)
Ni1 0.0439(2) 0.0439(3) 0.0469(3) 0.0041(2) -0.00125(18) -0.00126(19)
S1 0.0488(5) 0.0441(5) 0.0474(5) 0.0041(4) -0.0017(4) -0.0025(4)
S3 0.0438(4) 0.0494(6) 0.0444(5) 0.0008(4) -0.0034(3) -0.0039(4)
S2 0.0458(4) 0.0467(6) 0.0515(5) 0.0050(4) -0.0063(4) -0.0046(4)
S5 0.0440(4) 0.0519(6) 0.0464(5) -0.0022(4) -0.0001(3) -0.0026(4)
S4 0.0480(4) 0.0477(6) 0.0496(5) 0.0014(4) 0.0013(4) -0.0018(4)
C8 0.059(2) 0.050(2) 0.0486(19) 0.0019(17) -0.0094(16) -0.0138(18)
C9 0.0512(19) 0.050(2) 0.053(2) 0.0093(17) -0.0095(16) -0.0105(16)
C15 0.0418(17) 0.054(2) 0.0500(19) 0.0029(17) -0.0028(14) 0.0013(16)
C10 0.069(2) 0.051(2) 0.051(2) 0.0015(18) -0.0004(18) -0.0077(19)
C29 0.0486(19) 0.063(3) 0.0479(19) 0.0013(18) -0.0044(15) -0.0128(18)
C22 0.050(2) 0.044(2) 0.065(2) 0.0032(18) 0.0053(16) 0.0012(16)
C11 0.059(2) 0.060(3) 0.061(2) 0.011(2) -0.0134(18) -0.0028(19)
C30 0.062(2) 0.061(3) 0.062(2) 0.008(2) -0.0054(18) 0.001(2)
C12 0.086(3) 0.052(3) 0.049(2) 0.0029(18) -0.007(2) -0.014(2)
C1 0.058(2) 0.047(2) 0.060(2) 0.0114(18) -0.0132(17) -0.0080(17)
C13 0.082(3) 0.067(3) 0.054(2) 0.013(2) -0.024(2) -0.013(2)
C23 0.075(3) 0.043(3) 0.130(5) 0.007(3) 0.023(3) -0.004(2)
C2 0.100(3) 0.067(3) 0.058(2) 0.006(2) -0.016(2) -0.015(3)
C31 0.086(3) 0.071(3) 0.055(2) -0.003(2) 0.005(2) -0.008(2)
C32 0.075(3) 0.075(3) 0.072(3) 0.018(3) -0.012(2) -0.004(2)
C16 0.052(2) 0.066(3) 0.087(3) 0.015(2) 0.006(2) 0.000(2)
C3 0.060(2) 0.060(3) 0.093(3) 0.006(2) -0.019(2) -0.008(2)
C33 0.086(3) 0.085(4) 0.059(3) 0.019(3) -0.013(2) -0.033(3)
C14 0.127(4) 0.068(3) 0.050(2) 0.004(2) -0.014(2) -0.014(3)
C17 0.055(2) 0.076(4) 0.090(3) 0.020(3) 0.006(2) 0.012(2)
C4 0.079(3) 0.076(4) 0.128(5) 0.025(4) -0.045(3) -0.017(3)
C34 0.103(4) 0.102(5) 0.052(2) 0.001(3) 0.006(2) -0.025(3)
C24 0.086(3) 0.048(3) 0.131(5) 0.015(3) 0.023(3) 0.018(2)
C18 0.044(2) 0.062(3) 0.191(6) 0.036(3) -0.016(3) -0.002(2)
C5 0.123(5) 0.073(4) 0.112(5) 0.035(3) -0.065(4) -0.032(4)
C25 0.069(3) 0.066(4) 0.120(4) 0.009(3) 0.007(3) 0.016(3)
C6 0.158(6) 0.078(4) 0.070(3) 0.010(3) -0.039(4) -0.041(4)
C19 0.071(3) 0.064(3) 0.110(4) 0.012(3) -0.013(3) 0.018(2)
C35 0.149(5) 0.115(5) 0.075(3) 0.036(3) -0.025(3) -0.041(4)
C20 0.066(3) 0.050(3) 0.254(8) 0.027(4) -0.034(4) -0.011(2)
C26 0.055(3) 0.057(3) 0.247(8) 0.017(4) 0.015(4) 0.012(2)
C21 0.103(4) 0.076(4) 0.172(6) 0.014(4) -0.024(4) 0.028(3)
C27 0.076(3) 0.100(5) 0.215(8) 0.015(5) 0.028(4) 0.036(3)
C28 0.053(3) 0.078(5) 0.319(11) 0.002(6) 0.031(5) 0.002(3)
C7 0.167(7) 0.140(7) 0.175(7) 0.056(5) -0.121(6) -0.060(5)

loop_
_atom_type_symbol
_atom_type_description
_atom_type_scat_dispersion_real
_atom_type_scat_dispersion_imag
_atom_type_scat_source
C C 0.0033 0.0016 'International Tables Vol C Tables 4.2.6.8 and 6.1.1.4'
H H 0.0000 0.0000 'International Tables Vol C Tables 4.2.6.8 and 6.1.1.4'
Ni Ni 0.3393 1.1124 'International Tables Vol C Tables 4.2.6.8 and 6.1.1.4'
S S 0.1246 0.1234 'International Tables Vol C Tables 4.2.6.8 and 6.1.1.4'

loop_
_geom_angle_atom_site_label_1
_geom_angle_atom_site_label_2
_geom_angle_atom_site_label_3
_geom_angle
_geom_angle_site_symmetry_1
_geom_angle_site_symmetry_3
_geom_angle_publ_flag
S5 Ni3 S5 173.18(6) . 11_455 ?
S5 Ni3 S3 97.42(3) . 11_455 ?
S5 Ni3 S3 82.72(3) 11_455 11_455 ?
S5 Ni3 S3 82.72(3) . . ?
S5 Ni3 S3 97.41(3) 11_455 . ?
S3 Ni3 S3 177.78(6) 11_455 . ?
S5 Ni2 S2 174.30(4) . . ?
S5 Ni2 S3 83.04(4) . . ?
S2 Ni2 S3 100.04(4) . . ?
S5 Ni2 S4 95.48(4) . . ?
S2 Ni2 S4 81.93(4) . . ?
S3 Ni2 S4 174.04(4) . . ?
S5 Ni2 Ni1 132.48(3) . . ?
S2 Ni2 Ni1 48.67(3) . . ?
S3 Ni2 Ni1 128.63(3) . . ?
S4 Ni2 Ni1 49.03(3) . . ?
S2 Ni1 S1 100.40(4) . . ?
S2 Ni1 S1 175.45(4) . 8 ?
S1 Ni1 S1 82.57(4) . 8 ?
S2 Ni1 S4 82.49(4) . . ?
S1 Ni1 S4 170.18(4) . . ?
S1 Ni1 S4 94.02(4) 8 . ?
S2 Ni1 Ni2 49.01(3) . . ?
S1 Ni1 Ni2 126.21(3) . . ?
S1 Ni1 Ni2 126.44(3) 8 . ?
S4 Ni1 Ni2 49.42(3) . . ?
C1 S1 Ni1 110.17(15) . . ?
C1 S1 Ni1 107.06(13) . 8 ?
Ni1 S1 Ni1 93.68(4) . 8 ?
C15 S3 Ni2 103.99(12) . . ?
C15 S3 Ni3 103.75(12) . . ?
Ni2 S3 Ni3 89.64(3) . . ?
C9 S2 Ni1 111.51(13) . . ?
C9 S2 Ni2 117.53(12) . . ?
Ni1 S2 Ni2 82.32(3) . . ?
C29 S5 Ni2 107.69(13) . . ?
C29 S5 Ni3 113.11(13) . . ?
Ni2 S5 Ni3 91.05(4) . . ?
C22 S4 Ni1 109.28(14) . . ?
C22 S4 Ni2 106.86(13) . . ?
Ni1 S4 Ni2 81.56(3) . . ?
C9 C8 C10 120.2(4) . . ?
C9 C8 H8 119.9 . . ?
C10 C8 H8 119.9 . . ?
C8 C9 C11 118.6(4) . . ?
C8 C9 S2 124.2(3) . . ?
C11 C9 S2 117.1(3) . . ?
C16 C15 C18 116.6(4) . . ?
C16 C15 S3 122.1(3) . . ?
C18 C15 S3 121.0(3) . . ?
C8 C10 C12 121.7(4) . . ?
C8 C10 H10 119.2 . . ?
C12 C10 H10 119.2 . . ?
C31 C29 C30 119.3(4) . . ?
C31 C29 S5 118.3(4) . . ?
C30 C29 S5 122.2(3) . . ?
C23 C22 C26 119.1(4) . . ?
C23 C22 S4 121.3(3) . . ?
C26 C22 S4 119.1(4) . . ?
C13 C11 C9 120.6(4) . . ?
C13 C11 H11 119.7 . . ?
C9 C11 H11 119.7 . . ?
C32 C30 C29 120.4(4) . . ?
C32 C30 H30 119.8 . . ?
C29 C30 H30 119.8 . . ?
C13 C12 C10 118.0(4) . . ?
C13 C12 C14 120.0(4) . . ?
C10 C12 C14 122.0(4) . . ?
C3 C1 C2 120.2(4) . . ?
C3 C1 S1 121.5(3) . . ?
C2 C1 S1 118.2(3) . . ?
C12 C13 C11 120.9(4) . . ?
C12 C13 H13 119.5 . . ?
C11 C13 H13 119.5 . . ?
C22 C23 C24 119.8(4) . . ?
C22 C23 H23 120.1 . . ?
C24 C23 H23 120.1 . . ?
C6 C2 C1 119.4(5) . . ?
C6 C2 H2 120.3 . . ?
C1 C2 H2 120.3 . . ?
C29 C31 C34 119.5(5) . . ?
C29 C31 H31 120.3 . . ?
C34 C31 H31 120.3 . . ?
C33 C32 C30 120.9(5) . . ?
C33 C32 H32 119.5 . . ?
C30 C32 H32 119.5 . . ?
C15 C16 C17 121.5(4) . . ?
C15 C16 H16 119.3 . . ?
C17 C16 H16 119.3 . . ?
C1 C3 C4 118.9(5) . . ?
C1 C3 H3 120.5 . . ?
C4 C3 H3 120.5 . . ?
C32 C33 C34 118.2(4) . . ?
C32 C33 C35 120.9(6) . . ?
C34 C33 C35 120.9(5) . . ?
C12 C14 H14A 109.5 . . ?
C12 C14 H14B 109.5 . . ?
H14A C14 H14B 109.5 . . ?
C12 C14 H14C 109.5 . . ?
H14A C14 H14C 109.5 . . ?
H14B C14 H14C 109.5 . . ?
C19 C17 C16 122.4(4) . . ?
C19 C17 H17 118.8 . . ?
C16 C17 H17 118.8 . . ?
C5 C4 C3 121.6(6) . . ?
C5 C4 H4 119.2 . . ?
C3 C4 H4 119.2 . . ?
C33 C34 C31 121.7(5) . . ?
C33 C34 H34 119.2 . . ?
C31 C34 H34 119.2 . . ?
C25 C24 C23 123.0(5) . . ?
C25 C24 H24 118.5 . . ?
C23 C24 H24 118.5 . . ?
C20 C18 C15 121.0(4) . . ?
C20 C18 H18 119.5 . . ?
C15 C18 H18 119.5 . . ?
C4 C5 C6 119.1(5) . . ?
C4 C5 C7 121.3(8) . . ?
C6 C5 C7 119.5(7) . . ?
C24 C25 C28 116.2(5) . . ?
C24 C25 C27 122.2(5) . . ?
C28 C25 C27 121.6(5) . . ?
C2 C6 C5 120.7(6) . . ?
C2 C6 H6 119.7 . . ?
C5 C6 H6 119.7 . . ?
C20 C19 C17 116.0(5) . . ?
C20 C19 C21 121.2(5) . . ?
C17 C19 C21 122.7(5) . . ?
C33 C35 H35A 109.5 . . ?
C33 C35 H35B 109.5 . . ?
H35A C35 H35B 109.5 . . ?
C33 C35 H35C 109.5 . . ?
H35A C35 H35C 109.5 . . ?
H35B C35 H35C 109.5 . . ?
C19 C20 C18 122.4(5) . . ?
C19 C20 H20 118.8 . . ?
C18 C20 H20 118.8 . . ?
C22 C26 C28 118.8(5) . . ?
C22 C26 H26 120.6 . . ?
C28 C26 H26 120.6 . . ?
C19 C21 H21A 109.5 . . ?
C19 C21 H21B 109.5 . . ?
H21A C21 H21B 109.5 . . ?
C19 C21 H21C 109.5 . . ?
H21A C21 H21C 109.5 . . ?
H21B C21 H21C 109.5 . . ?
C25 C27 H27A 109.5 . . ?
C25 C27 H27B 109.5 . . ?
H27A C27 H27B 109.5 . . ?
C25 C27 H27C 109.5 . . ?
H27A C27 H27C 109.5 . . ?
H27B C27 H27C 109.5 . . ?
C25 C28 C26 123.0(5) . . ?
C25 C28 H28 118.5 . . ?
C26 C28 H28 118.5 . . ?
C5 C7 H7A 109.5 . . ?
C5 C7 H7B 109.5 . . ?
H7A C7 H7B 109.5 . . ?
C5 C7 H7C 109.5 . . ?
H7A C7 H7C 109.5 . . ?
H7B C7 H7C 109.5 . . ?

loop_
_geom_bond_atom_site_label_1
_geom_bond_atom_site_label_2
_geom_bond_distance
_geom_bond_site_symmetry_2
_geom_bond_publ_flag
Ni3 S5 2.1879(9) . ?
Ni3 S5 2.1880(8) 11_455 ?
Ni3 S3 2.2228(8) 11_455 ?
Ni3 S3 2.2228(8) . ?
Ni2 S5 2.1888(10) . ?
Ni2 S2 2.1987(10) . ?
Ni2 S3 2.2079(9) . ?
Ni2 S4 2.2162(10) . ?
Ni2 Ni1 2.8865(7) . ?
Ni1 S2 2.1870(10) . ?
Ni1 S1 2.1879(10) . ?
Ni1 S1 2.1987(10) 8 ?
Ni1 S4 2.2033(11) . ?
S1 C1 1.781(4) . ?
S3 C15 1.768(4) . ?
S2 C9 1.771(4) . ?
S5 C29 1.783(4) . ?
S4 C22 1.786(4) . ?
C8 C9 1.381(5) . ?
C8 C10 1.382(5) . ?
C8 H8 0.9300 . ?
C9 C11 1.391(5) . ?
C15 C16 1.374(5) . ?
C15 C18 1.359(6) . ?
C10 C12 1.384(5) . ?
C10 H10 0.9300 . ?
C29 C31 1.370(6) . ?
C29 C30 1.371(6) . ?
C22 C23 1.354(6) . ?
C22 C26 1.344(6) . ?
C11 C13 1.388(6) . ?
C11 H11 0.9300 . ?
C30 C32 1.383(6) . ?
C30 H30 0.9300 . ?
C12 C13 1.380(6) . ?
C12 C14 1.507(6) . ?
C1 C3 1.380(6) . ?
C1 C2 1.376(6) . ?
C13 H13 0.9300 . ?
C23 C24 1.389(6) . ?
C23 H23 0.9300 . ?
C2 C6 1.398(7) . ?
C2 H2 0.9300 . ?
C31 C34 1.398(6) . ?
C31 H31 0.9300 . ?
C32 C33 1.377(6) . ?
C32 H32 0.9300 . ?
C16 C17 1.376(6) . ?
C16 H16 0.9300 . ?
C3 C4 1.393(6) . ?
C3 H3 0.9300 . ?
C33 C34 1.354(7) . ?
C33 C35 1.520(6) . ?
C14 H14A 0.9600 . ?
C14 H14B 0.9600 . ?
C14 H14C 0.9600 . ?
C17 C19 1.342(7) . ?
C17 H17 0.9300 . ?
C4 C5 1.358(9) . ?
C4 H4 0.9300 . ?
C34 H34 0.9300 . ?
C24 C25 1.318(7) . ?
C24 H24 0.9300 . ?
C18 C20 1.374(7) . ?
C18 H18 0.9300 . ?
C5 C6 1.373(9) . ?
C5 C7 1.540(7) . ?
C25 C28 1.357(8) . ?
C25 C27 1.522(7) . ?
C6 H6 0.9300 . ?
C19 C20 1.375(7) . ?
C19 C21 1.514(7) . ?
C35 H35A 0.9600 . ?
C35 H35B 0.9600 . ?
C35 H35C 0.9600 . ?
C20 H20 0.9300 . ?
C26 C28 1.392(7) . ?
C26 H26 0.9300 . ?
C21 H21A 0.9600 . ?
C21 H21B 0.9600 . ?
C21 H21C 0.9600 . ?
C27 H27A 0.9600 . ?
C27 H27B 0.9600 . ?
C27 H27C 0.9600 . ?
C28 H28 0.9300 . ?
C7 H7A 0.9600 . ?
C7 H7B 0.9600 . ?
C7 H7C 0.9600 . ?
